data_4119897
loop_
_publ_author_name
'Holger Braunschweig'
'Alexander Damme'
'Rian D. Dewhurst'
'Thomas Kramer'
'Thomas Kupfer'
'Krzysztof Radacki'
'Eva Siedler'
'Alexandra Trumpp'
'Katharina Wagner'
'Christine Werner'

_publ_contact_author_address
; Institut f\"ur Anorganische Chemie
Universit\"at W\"urzburg
Am Hubland
97074 W\"urzburg, Germany
;
_publ_contact_author_email H.Braunschweig@mail.uni-wuerzburg.de
_publ_contact_author_fax +49-931-3184623
_publ_contact_author_name 'Prof. Dr. Holger Braunschweig'
_publ_contact_author_phone +49-931-3185260
_publ_section_title
;
 Quaternizing Diboranes(4): Highly Divergent Outcomes and an Inorganic
 Wagner-Meerwein Rearrangement
;
_journal_name_full 'Journal of the American Chemical Society'
_journal_page_first 8702
_journal_page_last 8707
_journal_paper_doi 10.1021/ja403037k
_journal_volume 135
_journal_year 2013
_chemical_formula_moiety 'C24 H37 B2 Cl2 P'
_chemical_formula_sum 'C24 H37 B2 Cl2 P'
_chemical_formula_weight 449.03
_chemical_name_common
;
?
;
_chemical_name_systematic
; 
?
;
_space_group_IT_number 14
_symmetry_cell_setting monoclinic
_symmetry_space_group_name_Hall '-P 2ybc'
_symmetry_space_group_name_H-M 'P 1 21/c 1'
_atom_sites_solution_hydrogens geom
_atom_sites_solution_primary direct
_atom_sites_solution_secondary difmap
_audit_creation_method SHELXL-97
_cell_angle_alpha 90.00
_cell_angle_beta 96.820(3)
_cell_angle_gamma 90.00
_cell_formula_units_Z 4
_cell_length_a 7.5412(6)
_cell_length_b 15.1166(12)
_cell_length_c 21.8700(17)
_cell_measurement_reflns_used 7759
_cell_measurement_temperature 100(2)
_cell_measurement_theta_max 26.04
_cell_measurement_theta_min 2.31
_cell_volume 2475.5(3)
_computing_cell_refinement 'Saint+ ver. 7.68A (Bruker AXS)'
_computing_data_collection 'APEX2 ver. 2010.3 (Bruker AXS)'
_computing_data_reduction 'Saint+ ver. 7.68A (Bruker AXS)'
_computing_molecular_graphics 'XP ver. 5.1 (Bruker AXS, 1998)'
_computing_publication_material 'SHELXL-97 (Sheldrick, 2008)'
_computing_structure_refinement 'SHELXL-97 (Sheldrick, 1997)'
_computing_structure_solution 'SHELXS-97 (Sheldrick, 1990)'
_diffrn_ambient_temperature 100(2)
_diffrn_detector_area_resol_mean 8.333
_diffrn_measured_fraction_theta_full 1.000
_diffrn_measured_fraction_theta_max 0.999
_diffrn_measurement_device_type 'Bruker X8-APEX II'
_diffrn_measurement_method '\f and \w scans'
_diffrn_radiation_monochromator 'multi-layer mirror'
_diffrn_radiation_source 'rotating anode'
_diffrn_radiation_type MoK\a
_diffrn_radiation_wavelength 0.71073
_diffrn_reflns_av_R_equivalents 0.0384
_diffrn_reflns_av_sigmaI/netI 0.0123
_diffrn_reflns_limit_h_max 9
_diffrn_reflns_limit_h_min -9
_diffrn_reflns_limit_k_max 18
_diffrn_reflns_limit_k_min -18
_diffrn_reflns_limit_l_max 27
_diffrn_reflns_limit_l_min -27
_diffrn_reflns_number 97373
_diffrn_reflns_theta_full 26.00
_diffrn_reflns_theta_max 26.09
_diffrn_reflns_theta_min 1.64
_exptl_absorpt_coefficient_mu 0.336
_exptl_absorpt_correction_T_max 0.7453
_exptl_absorpt_correction_T_min 0.6605
_exptl_absorpt_correction_type multi-scan
_exptl_absorpt_process_details 'Sadabs 2008/1 (Bruker 2008)'
_exptl_crystal_colour colourless
_exptl_crystal_density_diffrn 1.205
_exptl_crystal_description block
_exptl_crystal_F_000 960
_exptl_crystal_size_max 0.28
_exptl_crystal_size_mid 0.16
_exptl_crystal_size_min 0.11
_refine_diff_density_max 0.437
_refine_diff_density_min -0.208
_refine_diff_density_rms 0.053
_refine_ls_extinction_method none
_refine_ls_goodness_of_fit_ref 1.124
_refine_ls_hydrogen_treatment constr
_refine_ls_matrix_type full
_refine_ls_number_parameters 271
_refine_ls_number_reflns 4911
_refine_ls_number_restraints 0
_refine_ls_restrained_S_all 1.124
_refine_ls_R_factor_all 0.0383
_refine_ls_R_factor_gt 0.0350
_refine_ls_shift/su_max 0.001
_refine_ls_shift/su_mean 0.000
_refine_ls_structure_factor_coef Fsqd
_refine_ls_weighting_details 'calc w=1/[\s^2^(Fo^2^)+(0.0420P)^2^+1.5632P] where P=(Fo^2^+2Fc^2^)/3'
_refine_ls_weighting_scheme calc
_refine_ls_wR_factor_gt 0.0914
_refine_ls_wR_factor_ref 0.0937
_reflns_number_gt 4542
_reflns_number_total 4911
_reflns_threshold_expression >2sigma(I)
_cod_data_source_file ja403037k_si_001_03.cif
_cod_data_source_block 5a
_cod_database_code 4119897

loop_
_symmetry_equiv_pos_as_xyz
'x, y, z'
'-x, y+1/2, -z+1/2'
'-x, -y, -z'
'x, -y-1/2, z-1/2'

loop_
_atom_site_label
_atom_site_type_symbol
_atom_site_fract_x
_atom_site_fract_y
_atom_site_fract_z
_atom_site_U_iso_or_equiv
_atom_site_adp_type
_atom_site_occupancy
_atom_site_symmetry_multiplicity
_atom_site_calc_flag
_atom_site_refinement_flags
B1 B 0.0942(2) 0.32338(12) 0.33469(8) 0.0205(3) Uani 1 1 d .
Cl2 Cl 0.35011(5) 0.45008(3) 0.289944(18) 0.02462(11) Uani 1 1 d .
Cl1 Cl 0.23006(5) 0.23680(3) 0.291137(19) 0.02595(11) Uani 1 1 d .
C1 C 0.0417(2) 0.40657(11) 0.20799(7) 0.0228(3) Uani 1 1 d .
C12 C -0.1197(2) 0.45509(11) 0.19904(8) 0.0237(3) Uani 1 1 d .
C13 C -0.2107(2) 0.46569(11) 0.14049(8) 0.0287(4) Uani 1 1 d .
H13 H -0.3201 0.4975 0.1359 0.034 Uiso 1 1 calc R
C14 C -0.1468(3) 0.43131(12) 0.08867(8) 0.0321(4) Uani 1 1 d .
C15 C 0.0154(3) 0.38748(12) 0.09693(8) 0.0327(4) Uani 1 1 d .
H15 H 0.0629 0.3647 0.0618 0.039 Uiso 1 1 calc R
C16 C 0.1118(2) 0.37538(12) 0.15471(8) 0.0275(4) Uani 1 1 d .
C17 C -0.1944(2) 0.49965(12) 0.25217(8) 0.0274(4) Uani 1 1 d .
H17A H -0.1882 0.4589 0.2872 0.041 Uiso 1 1 calc R
H17B H -0.3191 0.5162 0.2397 0.041 Uiso 1 1 calc R
H17C H -0.1243 0.5528 0.2641 0.041 Uiso 1 1 calc R
C18 C 0.2892(2) 0.32820(14) 0.15674(8) 0.0362(4) Uani 1 1 d .
H18A H 0.3710 0.3506 0.1915 0.054 Uiso 1 1 calc R
H18B H 0.3403 0.3390 0.1183 0.054 Uiso 1 1 calc R
H18C H 0.2714 0.2645 0.1618 0.054 Uiso 1 1 calc R
C19 C -0.2498(3) 0.44139(14) 0.02553(10) 0.0456(5) Uani 1 1 d .
H19A H -0.3208 0.3880 0.0153 0.068 Uiso 1 1 calc R
H19B H -0.1661 0.4500 -0.0050 0.068 Uiso 1 1 calc R
H19C H -0.3293 0.4927 0.0253 0.068 Uiso 1 1 calc R
B2 B 0.1392(2) 0.39113(12) 0.27558(8) 0.0208(4) Uani 1 1 d .
C2 C 0.17858(19) 0.34259(10) 0.40531(7) 0.0195(3) Uani 1 1 d .
C22 C 0.1655(2) 0.42968(11) 0.42924(7) 0.0224(3) Uani 1 1 d .
C23 C 0.2433(2) 0.45160(11) 0.48802(8) 0.0259(4) Uani 1 1 d .
H23 H 0.2330 0.5106 0.5021 0.031 Uiso 1 1 calc R
C24 C 0.3354(2) 0.39028(12) 0.52680(7) 0.0259(3) Uani 1 1 d .
C25 C 0.3421(2) 0.30487(11) 0.50514(8) 0.0245(3) Uani 1 1 d .
H25 H 0.4013 0.2611 0.5313 0.029 Uiso 1 1 calc R
C26 C 0.2656(2) 0.27987(11) 0.44640(7) 0.0218(3) Uani 1 1 d .
C27 C 0.0615(2) 0.50275(11) 0.39429(8) 0.0268(4) Uani 1 1 d .
H27A H 0.0730 0.5573 0.4186 0.040 Uiso 1 1 calc R
H27B H -0.0647 0.4860 0.3866 0.040 Uiso 1 1 calc R
H27C H 0.1085 0.5124 0.3549 0.040 Uiso 1 1 calc R
C28 C 0.4225(3) 0.41600(14) 0.59000(8) 0.0358(4) Uani 1 1 d .
H28A H 0.3400 0.4043 0.6205 0.054 Uiso 1 1 calc R
H28B H 0.4524 0.4791 0.5904 0.054 Uiso 1 1 calc R
H28C H 0.5318 0.3813 0.6002 0.054 Uiso 1 1 calc R
C29 C 0.2814(2) 0.18208(11) 0.43344(8) 0.0279(4) Uani 1 1 d .
H29A H 0.4069 0.1641 0.4413 0.042 Uiso 1 1 calc R
H29B H 0.2366 0.1702 0.3903 0.042 Uiso 1 1 calc R
H29C H 0.2109 0.1485 0.4603 0.042 Uiso 1 1 calc R
P1 P -0.14491(5) 0.26654(3) 0.33053(2) 0.02148(11) Uani 1 1 d .
C31 C -0.2789(2) 0.26587(12) 0.25579(8) 0.0296(4) Uani 1 1 d .
H31A H -0.3999 0.2442 0.2613 0.035 Uiso 1 1 calc R
H31B H -0.2914 0.3276 0.2407 0.035 Uiso 1 1 calc R
C32 C -0.2064(3) 0.20987(14) 0.20630(9) 0.0378(4) Uani 1 1 d .
H32A H -0.0864 0.2304 0.2003 0.057 Uiso 1 1 calc R
H32B H -0.2854 0.2155 0.1676 0.057 Uiso 1 1 calc R
H32C H -0.2008 0.1478 0.2192 0.057 Uiso 1 1 calc R
C33 C -0.2884(2) 0.31935(12) 0.38116(9) 0.0295(4) Uani 1 1 d .
H33A H -0.2898 0.3838 0.3731 0.035 Uiso 1 1 calc R
H33B H -0.4118 0.2972 0.3704 0.035 Uiso 1 1 calc R
C34 C -0.2348(3) 0.30455(13) 0.44958(9) 0.0346(4) Uani 1 1 d .
H34A H -0.2376 0.2411 0.4586 0.052 Uiso 1 1 calc R
H34B H -0.3184 0.3357 0.4731 0.052 Uiso 1 1 calc R
H34C H -0.1138 0.3273 0.4611 0.052 Uiso 1 1 calc R
C35 C -0.1331(2) 0.15083(11) 0.35411(8) 0.0266(4) Uani 1 1 d .
H35A H -0.0539 0.1190 0.3285 0.032 Uiso 1 1 calc R
H35B H -0.0774 0.1476 0.3974 0.032 Uiso 1 1 calc R
C36 C -0.3127(2) 0.10305(12) 0.34901(9) 0.0320(4) Uani 1 1 d .
H36A H -0.3940 0.1350 0.3730 0.048 Uiso 1 1 calc R
H36B H -0.2952 0.0427 0.3650 0.048 Uiso 1 1 calc R
H36C H -0.3643 0.1008 0.3057 0.048 Uiso 1 1 calc R

loop_
_atom_site_aniso_label
_atom_site_aniso_U_11
_atom_site_aniso_U_22
_atom_site_aniso_U_33
_atom_site_aniso_U_23
_atom_site_aniso_U_13
_atom_site_aniso_U_12
B1 0.0142(8) 0.0214(8) 0.0257(9) -0.0021(7) 0.0018(6) 0.0011(6)
Cl2 0.01720(19) 0.0305(2) 0.0256(2) 0.00114(15) 0.00020(14) -0.00492(14)
Cl1 0.0177(2) 0.0284(2) 0.0321(2) -0.00752(16) 0.00440(15) 0.00128(15)
C1 0.0180(7) 0.0249(8) 0.0246(8) -0.0002(6) -0.0003(6) -0.0026(6)
C12 0.0185(8) 0.0227(8) 0.0294(8) 0.0022(6) 0.0002(6) -0.0042(6)
C13 0.0229(8) 0.0240(8) 0.0365(9) 0.0042(7) -0.0070(7) -0.0022(7)
C14 0.0367(10) 0.0271(9) 0.0290(9) 0.0006(7) -0.0101(8) -0.0047(7)
C15 0.0382(10) 0.0338(9) 0.0250(9) -0.0038(7) -0.0007(7) -0.0015(8)
C16 0.0259(9) 0.0308(9) 0.0253(8) -0.0014(7) 0.0002(7) -0.0006(7)
C17 0.0196(8) 0.0290(9) 0.0335(9) 0.0046(7) 0.0026(7) 0.0029(7)
C18 0.0323(10) 0.0501(12) 0.0265(9) -0.0046(8) 0.0053(7) 0.0100(9)
C19 0.0570(14) 0.0389(11) 0.0348(11) -0.0037(8) -0.0199(10) 0.0042(10)
B2 0.0140(8) 0.0225(8) 0.0257(9) -0.0034(7) 0.0012(7) 0.0013(6)
C2 0.0122(7) 0.0240(8) 0.0227(7) 0.0002(6) 0.0035(6) -0.0022(6)
C22 0.0179(7) 0.0247(8) 0.0248(8) 0.0005(6) 0.0041(6) -0.0005(6)
C23 0.0242(8) 0.0256(8) 0.0279(9) -0.0040(7) 0.0034(7) -0.0016(7)
C24 0.0189(8) 0.0349(9) 0.0237(8) -0.0009(7) 0.0015(6) -0.0027(7)
C25 0.0172(7) 0.0310(9) 0.0253(8) 0.0052(7) 0.0024(6) 0.0013(6)
C26 0.0148(7) 0.0252(8) 0.0262(8) 0.0009(6) 0.0054(6) -0.0015(6)
C27 0.0293(9) 0.0239(8) 0.0269(8) -0.0015(7) 0.0022(7) 0.0035(7)
C28 0.0341(10) 0.0436(11) 0.0276(9) -0.0046(8) -0.0043(7) 0.0009(8)
C29 0.0267(9) 0.0258(8) 0.0312(9) 0.0027(7) 0.0031(7) 0.0045(7)
P1 0.0139(2) 0.0224(2) 0.0281(2) -0.00109(16) 0.00221(16) -0.00041(15)
C31 0.0195(8) 0.0325(9) 0.0351(9) 0.0027(7) -0.0036(7) -0.0063(7)
C32 0.0342(10) 0.0434(11) 0.0343(10) -0.0069(8) -0.0025(8) -0.0130(8)
C33 0.0194(8) 0.0258(8) 0.0452(10) -0.0012(7) 0.0124(7) 0.0014(7)
C34 0.0303(9) 0.0345(10) 0.0421(10) -0.0069(8) 0.0167(8) -0.0053(8)
C35 0.0205(8) 0.0228(8) 0.0368(9) 0.0000(7) 0.0044(7) -0.0001(6)
C36 0.0268(9) 0.0278(9) 0.0417(10) -0.0010(8) 0.0059(8) -0.0046(7)

loop_
_atom_type_symbol
_atom_type_description
_atom_type_scat_dispersion_real
_atom_type_scat_dispersion_imag
_atom_type_scat_source
C C 0.0033 0.0016 'International Tables Vol C Tables 4.2.6.8 and 6.1.1.4'
H H 0.0000 0.0000 'International Tables Vol C Tables 4.2.6.8 and 6.1.1.4'
B B 0.0013 0.0007 'International Tables Vol C Tables 4.2.6.8 and 6.1.1.4'
P P 0.1023 0.0942 'International Tables Vol C Tables 4.2.6.8 and 6.1.1.4'
Cl Cl 0.1484 0.1585 'International Tables Vol C Tables 4.2.6.8 and 6.1.1.4'

loop_
_geom_angle_atom_site_label_1
_geom_angle_atom_site_label_2
_geom_angle_atom_site_label_3
_geom_angle
C2 B1 B2 121.31(13)
C2 B1 Cl1 114.18(11)
B2 B1 Cl1 82.62(9)
C2 B1 P1 111.79(11)
B2 B1 P1 118.88(11)
Cl1 B1 P1 102.18(8)
B1 Cl1 B2 44.09(7)
C12 C1 C16 117.24(15)
C12 C1 B2 120.04(14)
C16 C1 B2 122.70(14)
C13 C12 C1 120.68(16)
C13 C12 C17 118.04(15)
C1 C12 C17 121.23(14)
C14 C13 C12 122.00(16)
C14 C13 H13 119.0
C12 C13 H13 119.0
C15 C14 C13 117.46(16)
C15 C14 C19 121.22(18)
C13 C14 C19 121.33(18)
C14 C15 C16 122.62(17)
C14 C15 H15 118.7
C16 C15 H15 118.7
C15 C16 C1 119.82(16)
C15 C16 C18 116.94(16)
C1 C16 C18 123.24(15)
C12 C17 H17A 109.5
C12 C17 H17B 109.5
H17A C17 H17B 109.5
C12 C17 H17C 109.5
H17A C17 H17C 109.5
H17B C17 H17C 109.5
C16 C18 H18A 109.5
C16 C18 H18B 109.5
H18A C18 H18B 109.5
C16 C18 H18C 109.5
H18A C18 H18C 109.5
H18B C18 H18C 109.5
C14 C19 H19A 109.5
C14 C19 H19B 109.5
H19A C19 H19B 109.5
C14 C19 H19C 109.5
H19A C19 H19C 109.5
H19B C19 H19C 109.5
C1 B2 B1 132.72(14)
C1 B2 Cl2 112.81(12)
B1 B2 Cl2 114.20(11)
C1 B2 Cl1 111.17(11)
B1 B2 Cl1 53.29(8)
Cl2 B2 Cl1 102.64(8)
C26 C2 C22 115.69(14)
C26 C2 B1 125.76(14)
C22 C2 B1 118.55(14)
C23 C22 C2 121.39(15)
C23 C22 C27 115.55(15)
C2 C22 C27 123.01(14)
C24 C23 C22 122.20(16)
C24 C23 H23 118.9
C22 C23 H23 118.9
C25 C24 C23 116.90(15)
C25 C24 C28 121.75(16)
C23 C24 C28 121.35(16)
C24 C25 C26 122.79(15)
C24 C25 H25 118.6
C26 C25 H25 118.6
C25 C26 C2 120.90(15)
C25 C26 C29 113.81(15)
C2 C26 C29 125.26(15)
C22 C27 H27A 109.5
C22 C27 H27B 109.5
H27A C27 H27B 109.5
C22 C27 H27C 109.5
H27A C27 H27C 109.5
H27B C27 H27C 109.5
C24 C28 H28A 109.5
C24 C28 H28B 109.5
H28A C28 H28B 109.5
C24 C28 H28C 109.5
H28A C28 H28C 109.5
H28B C28 H28C 109.5
C26 C29 H29A 109.5
C26 C29 H29B 109.5
H29A C29 H29B 109.5
C26 C29 H29C 109.5
H29A C29 H29C 109.5
H29B C29 H29C 109.5
C31 P1 C33 104.01(9)
C31 P1 C35 104.62(8)
C33 P1 C35 105.14(8)
C31 P1 B1 116.60(8)
C33 P1 B1 112.55(8)
C35 P1 B1 112.82(7)
C32 C31 P1 115.69(13)
C32 C31 H31A 108.4
P1 C31 H31A 108.4
C32 C31 H31B 108.4
P1 C31 H31B 108.4
H31A C31 H31B 107.4
C31 C32 H32A 109.5
C31 C32 H32B 109.5
H32A C32 H32B 109.5
C31 C32 H32C 109.5
H32A C32 H32C 109.5
H32B C32 H32C 109.5
C34 C33 P1 115.21(12)
C34 C33 H33A 108.5
P1 C33 H33A 108.5
C34 C33 H33B 108.5
P1 C33 H33B 108.5
H33A C33 H33B 107.5
C33 C34 H34A 109.5
C33 C34 H34B 109.5
H34A C34 H34B 109.5
C33 C34 H34C 109.5
H34A C34 H34C 109.5
H34B C34 H34C 109.5
C36 C35 P1 114.82(12)
C36 C35 H35A 108.6
P1 C35 H35A 108.6
C36 C35 H35B 108.6
P1 C35 H35B 108.6
H35A C35 H35B 107.5
C35 C36 H36A 109.5
C35 C36 H36B 109.5
H36A C36 H36B 109.5
C35 C36 H36C 109.5
H36A C36 H36C 109.5
H36B C36 H36C 109.5

loop_
_geom_bond_atom_site_label_1
_geom_bond_atom_site_label_2
_geom_bond_distance
B1 C2 1.625(2)
B1 B2 1.715(3)
B1 Cl1 1.9754(18)
B1 P1 1.9896(18)
Cl2 B2 1.8177(18)
Cl1 B2 2.4439(18)
C1 C12 1.415(2)
C1 C16 1.416(2)
C1 B2 1.588(2)
C12 C13 1.388(2)
C12 C17 1.509(2)
C13 C14 1.384(3)
C13 H13 0.9500
C14 C15 1.384(3)
C14 C19 1.510(2)
C15 C16 1.393(2)
C15 H15 0.9500
C16 C18 1.512(2)
C17 H17A 0.9800
C17 H17B 0.9800
C17 H17C 0.9800
C18 H18A 0.9800
C18 H18B 0.9800
C18 H18C 0.9800
C19 H19A 0.9800
C19 H19B 0.9800
C19 H19C 0.9800
C2 C26 1.413(2)
C2 C22 1.424(2)
C22 C23 1.388(2)
C22 C27 1.509(2)
C23 C24 1.386(2)
C23 H23 0.9500
C24 C25 1.378(2)
C24 C28 1.509(2)
C25 C26 1.396(2)
C25 H25 0.9500
C26 C29 1.513(2)
C27 H27A 0.9800
C27 H27B 0.9800
C27 H27C 0.9800
C28 H28A 0.9800
C28 H28B 0.9800
C28 H28C 0.9800
C29 H29A 0.9800
C29 H29B 0.9800
C29 H29C 0.9800
P1 C31 1.8169(18)
P1 C33 1.8219(17)
P1 C35 1.8228(17)
C31 C32 1.526(3)
C31 H31A 0.9900
C31 H31B 0.9900
C32 H32A 0.9800
C32 H32B 0.9800
C32 H32C 0.9800
C33 C34 1.520(3)
C33 H33A 0.9900
C33 H33B 0.9900
C34 H34A 0.9800
C34 H34B 0.9800
C34 H34C 0.9800
C35 C36 1.528(2)
C35 H35A 0.9900
C35 H35B 0.9900
C36 H36A 0.9800
C36 H36B 0.9800
C36 H36C 0.9800

loop_
_geom_torsion_atom_site_label_1
_geom_torsion_atom_site_label_2
_geom_torsion_atom_site_label_3
_geom_torsion_atom_site_label_4
_geom_torsion
C2 B1 Cl1 B2 -121.08(15)
P1 B1 Cl1 B2 118.05(12)
C16 C1 C12 C13 4.5(2)
B2 C1 C12 C13 -177.04(15)
C16 C1 C12 C17 -173.16(15)
B2 C1 C12 C17 5.3(2)
C1 C12 C13 C14 -1.3(3)
C17 C12 C13 C14 176.38(16)
C12 C13 C14 C15 -1.8(3)
C12 C13 C14 C19 178.40(17)
C13 C14 C15 C16 1.6(3)
C19 C14 C15 C16 -178.56(18)
C14 C15 C16 C1 1.7(3)
C14 C15 C16 C18 -178.54(17)
C12 C1 C16 C15 -4.6(2)
B2 C1 C16 C15 176.95(16)
C12 C1 C16 C18 175.61(16)
B2 C1 C16 C18 -2.8(3)
C12 C1 B2 B1 74.5(2)
C16 C1 B2 B1 -107.1(2)
C12 C1 B2 Cl2 -111.82(15)
C16 C1 B2 Cl2 66.58(19)
C12 C1 B2 Cl1 133.52(13)
C16 C1 B2 Cl1 -48.09(19)
C2 B1 B2 C1 -160.47(16)
Cl1 B1 B2 C1 85.66(18)
P1 B1 B2 C1 -14.2(2)
C2 B1 B2 Cl2 25.93(19)
Cl1 B1 B2 Cl2 -87.94(10)
P1 B1 B2 Cl2 172.19(9)
C2 B1 B2 Cl1 113.87(15)
P1 B1 B2 Cl1 -99.88(11)
B1 Cl1 B2 C1 -128.23(15)
B1 Cl1 B2 Cl2 110.91(12)
B2 B1 C2 C26 -131.33(16)
Cl1 B1 C2 C26 -35.11(19)
P1 B1 C2 C26 80.26(17)
B2 B1 C2 C22 48.8(2)
Cl1 B1 C2 C22 144.98(12)
P1 B1 C2 C22 -99.65(14)
C26 C2 C22 C23 3.6(2)
B1 C2 C22 C23 -176.47(14)
C26 C2 C22 C27 -173.76(14)
B1 C2 C22 C27 6.2(2)
C2 C22 C23 C24 -0.8(3)
C27 C22 C23 C24 176.74(16)
C22 C23 C24 C25 -2.0(2)
C22 C23 C24 C28 178.58(16)
C23 C24 C25 C26 1.9(2)
C28 C24 C25 C26 -178.68(16)
C24 C25 C26 C2 1.0(2)
C24 C25 C26 C29 -177.24(15)
C22 C2 C26 C25 -3.7(2)
B1 C2 C26 C25 176.38(14)
C22 C2 C26 C29 174.38(15)
B1 C2 C26 C29 -5.5(2)
C2 B1 P1 C31 165.28(11)
B2 B1 P1 C31 16.02(15)
Cl1 B1 P1 C31 -72.20(10)
C2 B1 P1 C33 45.20(14)
B2 B1 P1 C33 -104.06(13)
Cl1 B1 P1 C33 167.72(8)
C2 B1 P1 C35 -73.59(13)
B2 B1 P1 C35 137.15(12)
Cl1 B1 P1 C35 48.92(10)
C33 P1 C31 C32 -168.95(13)
C35 P1 C31 C32 -58.86(15)
B1 P1 C31 C32 66.51(16)
C31 P1 C33 C34 162.38(13)
C35 P1 C33 C34 52.68(15)
B1 P1 C33 C34 -70.51(15)
C31 P1 C35 C36 -49.71(15)
C33 P1 C35 C36 59.56(15)
B1 P1 C35 C36 -177.42(12)
